data_4028599
loop_
_publ_author_name
'Bettina Bakonyi'
'Markus Furegati'
'Christian Kramer'
'Luigi La Vecchia'
'Flavio Ossola'

_publ_contact_author_address
;
      Novartis Institutes for BioMedical Research
      WKL-122.U1.28
      CH-4057 Basel
      Switzerland
;
_publ_contact_author_email markus.furegati@novartis.com
_publ_contact_author_fax 0041-61-6964576
_publ_contact_author_name 'Markus Furegati'
_publ_contact_author_phone 0041-61-6968016
_publ_section_title
;
 Synthesis of All Four Stereoisomers of
 3-(tert-Butoxycarbonyl)-3-azabicyclo[3.1.0]hexane-2-carboxylic Acid
;
_journal_name_full 'Journal of Organic Chemistry'
_journal_page_first 9328
_journal_page_last 9339
_journal_paper_doi 10.1021/jo4013282
_journal_volume 78
_journal_year 2013
_chemical_absolute_configuration ad
_chemical_formula_moiety 'C11 H16 N O4 1-, C8 H12 N O 1+'
_chemical_formula_sum 'C19 H28 N2 O5'
_chemical_formula_weight 364.43
_chemical_name_systematic
; 
(R)-phenylglycinol salt of (+)-Trans-(1R,2R,5S)-3-(tert-butoxy-
carbonyl)-3-azabicyclo[3.1.0]hexane-2-carboxylic acid.
;
_space_group_IT_number 19
_symmetry_cell_setting orthorhombic
_symmetry_space_group_name_Hall 'P 2ac 2ab'
_symmetry_space_group_name_H-M 'P 21 21 21'
_atom_sites_solution_hydrogens geom
_atom_sites_solution_primary direct
_atom_sites_solution_secondary difmap
_audit_creation_method SHELXL-97
_cell_angle_alpha 90.00
_cell_angle_beta 90.00
_cell_angle_gamma 90.00
_cell_formula_units_Z 4
_cell_length_a 6.030(6)
_cell_length_b 7.997(7)
_cell_length_c 39.32(4)
_cell_measurement_reflns_used 9038
_cell_measurement_temperature 100(2)
_cell_measurement_theta_max 68.32
_cell_measurement_theta_min 4.50
_cell_volume 1896(3)
_computing_cell_refinement 'SAINT V7.36A (Bruker AXS, 2006)'
_computing_data_collection 'SMART V5.632 (Bruker AXS, 2005)'
_computing_data_reduction 'SAINT V7.66A (Bruker AXS, 2006)'
_computing_molecular_graphics 'PLATON (Spek, 2003)'
_computing_structure_refinement 'SHELXL-97 (Sheldrick, 1997)'
_computing_structure_solution 'SHELXS-97 (Sheldrick, 1997)'
_diffrn_ambient_temperature 100(2)
_diffrn_measured_fraction_theta_full 0.975
_diffrn_measured_fraction_theta_max 0.976
_diffrn_measurement_device_type "'three-circle goniometer"
_diffrn_measurement_method '\w scans'
_diffrn_radiation_monochromator 'multilayer mirror'
_diffrn_radiation_source 'MicroStar rotating anode'
_diffrn_radiation_type CuK\a
_diffrn_radiation_wavelength 1.54178
_diffrn_reflns_av_R_equivalents 0.0548
_diffrn_reflns_av_sigmaI/netI 0.0254
_diffrn_reflns_limit_h_max 6
_diffrn_reflns_limit_h_min -6
_diffrn_reflns_limit_k_max 9
_diffrn_reflns_limit_k_min -9
_diffrn_reflns_limit_l_max 47
_diffrn_reflns_limit_l_min -47
_diffrn_reflns_number 38232
_diffrn_reflns_theta_full 68.51
_diffrn_reflns_theta_max 68.51
_diffrn_reflns_theta_min 2.25
_exptl_absorpt_coefficient_mu 0.758
_exptl_absorpt_correction_T_max 0.9776
_exptl_absorpt_correction_T_min 0.7124
_exptl_absorpt_correction_type multi-scan
_exptl_absorpt_process_details 'SADABS (Sheldrick, 2008)'
_exptl_crystal_colour colourless
_exptl_crystal_density_diffrn 1.277
_exptl_crystal_description needle
_exptl_crystal_F_000 784
_exptl_crystal_size_max 0.48
_exptl_crystal_size_mid 0.03
_exptl_crystal_size_min 0.03
_refine_diff_density_max 0.203
_refine_diff_density_min -0.223
_refine_diff_density_rms 0.041
_refine_ls_abs_structure_details 'Flack H D (1983), Acta Cryst. A39, 876-881'
_refine_ls_abs_structure_Flack 0.02(16)
_refine_ls_extinction_method none
_refine_ls_goodness_of_fit_ref 1.102
_refine_ls_hydrogen_treatment mixed
_refine_ls_matrix_type full
_refine_ls_number_parameters 240
_refine_ls_number_reflns 3418
_refine_ls_number_restraints 0
_refine_ls_restrained_S_all 1.102
_refine_ls_R_factor_all 0.0323
_refine_ls_R_factor_gt 0.0318
_refine_ls_shift/su_max 0.012
_refine_ls_shift/su_mean 0.003
_refine_ls_structure_factor_coef Fsqd
_refine_ls_weighting_details 'calc w=1/[\s^2^(Fo^2^)+(0.0375P)^2^+0.5572P] where P=(Fo^2^+2Fc^2^)/3'
_refine_ls_weighting_scheme calc
_refine_ls_wR_factor_gt 0.0802
_refine_ls_wR_factor_ref 0.0805
_reflns_number_gt 3357
_reflns_number_total 3418
_reflns_threshold_expression >2sigma(I)
_cod_data_source_file jo4013282_si_002.cif
_cod_data_source_block MFU10a
_cod_database_code 4028599

loop_
_symmetry_equiv_pos_as_xyz
'x, y, z'
'-x+1/2, -y, z+1/2'
'-x, y+1/2, -z+1/2'
'x+1/2, -y+1/2, -z'

loop_
_atom_site_label
_atom_site_type_symbol
_atom_site_fract_x
_atom_site_fract_y
_atom_site_fract_z
_atom_site_U_iso_or_equiv
_atom_site_adp_type
_atom_site_occupancy
_atom_site_symmetry_multiplicity
_atom_site_calc_flag
_atom_site_refinement_flags
O1 O 1.11008(19) 0.29267(14) 0.06713(3) 0.0244(2) Uani 1 1 d .
C2 C 1.0269(3) 0.31151(18) 0.09672(4) 0.0191(3) Uani 1 1 d .
O3 O 0.82558(17) 0.32367(14) 0.10325(3) 0.0213(2) Uani 1 1 d .
C4 C 1.1949(2) 0.3278(2) 0.12591(3) 0.0190(3) Uani 1 1 d .
H4 H 1.3157 0.2432 0.1233 0.023 Uiso 1 1 calc R
C5 C 1.2910(3) 0.5031(2) 0.12614(4) 0.0231(3) Uani 1 1 d .
H5 H 1.3136 0.5627 0.1040 0.028 Uiso 1 1 calc R
C6 C 1.4324(3) 0.5493(2) 0.15603(4) 0.0300(4) Uani 1 1 d .
H6A H 1.5430 0.6395 0.1529 0.036 Uiso 1 1 calc R
H6B H 1.4790 0.4585 0.1716 0.036 Uiso 1 1 calc R
C7 C 1.1916(3) 0.5970(2) 0.15573(4) 0.0251(3) Uani 1 1 d .
H7 H 1.1492 0.7170 0.1529 0.030 Uiso 1 1 calc R
C8 C 1.0354(3) 0.4796(2) 0.17359(4) 0.0246(3) Uani 1 1 d .
H8A H 1.0589 0.4823 0.1985 0.029 Uiso 1 1 calc R
H8B H 0.8791 0.5086 0.1686 0.029 Uiso 1 1 calc R
N9 N 1.0930(2) 0.31418(16) 0.15942(3) 0.0187(3) Uani 1 1 d .
C10 C 0.9889(3) 0.1695(2) 0.16780(4) 0.0187(3) Uani 1 1 d .
O11 O 1.01407(19) 0.03837(13) 0.15255(3) 0.0234(2) Uani 1 1 d .
O12 O 0.86272(18) 0.19213(13) 0.19590(2) 0.0219(2) Uani 1 1 d .
C13 C 0.7394(3) 0.05125(19) 0.21070(4) 0.0221(3) Uani 1 1 d .
C14 C 0.5697(3) -0.0150(2) 0.18546(5) 0.0342(4) Uani 1 1 d .
H14A H 0.4787 0.0778 0.1770 0.051 Uiso 1 1 calc R
H14B H 0.4744 -0.0973 0.1967 0.051 Uiso 1 1 calc R
H14C H 0.6465 -0.0680 0.1663 0.051 Uiso 1 1 calc R
C15 C 0.9005(3) -0.0824(2) 0.22276(4) 0.0319(4) Uani 1 1 d .
H15A H 0.9720 -0.1344 0.2030 0.048 Uiso 1 1 calc R
H15B H 0.8197 -0.1676 0.2357 0.048 Uiso 1 1 calc R
H15C H 1.0136 -0.0312 0.2373 0.048 Uiso 1 1 calc R
C16 C 0.6230(3) 0.1328(2) 0.24081(4) 0.0302(4) Uani 1 1 d .
H16A H 0.7338 0.1820 0.2561 0.045 Uiso 1 1 calc R
H16B H 0.5372 0.0483 0.2532 0.045 Uiso 1 1 calc R
H16C H 0.5231 0.2206 0.2326 0.045 Uiso 1 1 calc R
C17 C 1.4061(3) 0.7718(2) 0.04651(4) 0.0252(3) Uani 1 1 d .
H17 H 1.2787 0.7520 0.0329 0.030 Uiso 1 1 calc R
C18 C 1.4176(3) 0.9159(2) 0.06660(5) 0.0316(4) Uani 1 1 d .
H18 H 1.2988 0.9938 0.0665 0.038 Uiso 1 1 calc R
C19 C 1.6034(3) 0.9446(2) 0.08662(4) 0.0307(4) Uani 1 1 d .
H19 H 1.6109 1.0416 0.1005 0.037 Uiso 1 1 calc R
C20 C 1.7775(3) 0.8320(2) 0.08637(4) 0.0277(4) Uani 1 1 d .
H20 H 1.9048 0.8520 0.1000 0.033 Uiso 1 1 calc R
C21 C 1.7663(3) 0.6897(2) 0.06617(4) 0.0225(3) Uani 1 1 d .
H21 H 1.8873 0.6137 0.0659 0.027 Uiso 1 1 calc R
C22 C 1.5795(3) 0.65723(18) 0.04633(3) 0.0192(3) Uani 1 1 d .
C23 C 1.5717(3) 0.49516(18) 0.02605(4) 0.0187(3) Uani 1 1 d .
H23 H 1.7170 0.4825 0.0140 0.022 Uiso 1 1 calc R
C24 C 1.3888(3) 0.48443(19) -0.00045(4) 0.0226(3) Uani 1 1 d .
H24A H 1.2455 0.5158 0.0101 0.027 Uiso 1 1 calc R
H24B H 1.4198 0.5644 -0.0191 0.027 Uiso 1 1 calc R
O25 O 1.37341(19) 0.32010(14) -0.01397(3) 0.0253(2) Uani 1 1 d .
H25 H 1.4698 0.3074 -0.0292 0.038 Uiso 1 1 calc R
N26 N 1.5445(2) 0.34846(16) 0.04953(3) 0.0190(3) Uani 1 1 d .
H26A H 1.4022 0.3446 0.0572 0.029 Uiso 1 1 calc R
H26B H 1.6385 0.3595 0.0675 0.029 Uiso 1 1 calc R
H26C H 1.5764 0.2524 0.0381 0.029 Uiso 1 1 calc R

loop_
_atom_site_aniso_label
_atom_site_aniso_U_11
_atom_site_aniso_U_22
_atom_site_aniso_U_33
_atom_site_aniso_U_23
_atom_site_aniso_U_13
_atom_site_aniso_U_12
O1 0.0236(6) 0.0320(6) 0.0177(5) -0.0034(4) 0.0018(4) -0.0029(5)
C2 0.0240(8) 0.0158(6) 0.0175(7) -0.0002(6) 0.0002(6) -0.0019(6)
O3 0.0178(6) 0.0259(5) 0.0202(5) 0.0006(4) 0.0000(4) 0.0018(4)
C4 0.0176(8) 0.0220(7) 0.0175(7) -0.0011(6) 0.0018(5) 0.0000(6)
C5 0.0239(8) 0.0249(8) 0.0205(7) -0.0007(6) 0.0039(6) -0.0056(7)
C6 0.0261(9) 0.0298(8) 0.0341(9) -0.0016(7) -0.0035(7) -0.0080(7)
C7 0.0283(9) 0.0213(8) 0.0257(8) -0.0035(6) 0.0026(7) -0.0033(7)
C8 0.0287(9) 0.0223(8) 0.0226(7) -0.0058(6) 0.0048(6) -0.0025(7)
N9 0.0227(7) 0.0189(6) 0.0144(5) -0.0011(5) 0.0016(5) 0.0002(5)
C10 0.0192(7) 0.0215(7) 0.0152(7) 0.0008(6) -0.0022(5) 0.0020(6)
O11 0.0289(6) 0.0195(5) 0.0217(5) -0.0016(4) 0.0027(4) 0.0011(4)
O12 0.0247(6) 0.0207(5) 0.0204(5) -0.0012(4) 0.0058(4) -0.0034(5)
C13 0.0243(8) 0.0199(7) 0.0222(7) 0.0012(6) 0.0039(6) -0.0041(6)
C14 0.0304(10) 0.0391(10) 0.0330(9) -0.0014(7) -0.0009(7) -0.0120(8)
C15 0.0366(10) 0.0315(8) 0.0275(8) 0.0092(7) 0.0082(7) 0.0094(8)
C16 0.0313(9) 0.0288(9) 0.0303(8) -0.0007(6) 0.0125(7) -0.0033(7)
C17 0.0242(9) 0.0222(8) 0.0293(8) -0.0002(6) -0.0013(7) 0.0007(7)
C18 0.0371(11) 0.0202(8) 0.0376(9) -0.0008(7) 0.0047(8) 0.0037(8)
C19 0.0465(11) 0.0197(8) 0.0257(8) -0.0045(6) 0.0072(8) -0.0069(8)
C20 0.0376(10) 0.0248(8) 0.0208(7) 0.0003(6) -0.0039(7) -0.0110(8)
C21 0.0253(8) 0.0201(8) 0.0223(7) 0.0034(6) -0.0007(6) -0.0030(6)
C22 0.0245(8) 0.0166(7) 0.0165(7) 0.0007(5) 0.0023(6) -0.0040(6)
C23 0.0215(8) 0.0174(7) 0.0171(6) 0.0004(5) 0.0016(6) -0.0014(6)
C24 0.0267(8) 0.0213(7) 0.0198(7) -0.0021(6) -0.0038(6) -0.0018(7)
O25 0.0287(6) 0.0269(6) 0.0204(5) -0.0062(4) 0.0010(4) -0.0058(5)
N26 0.0213(7) 0.0181(6) 0.0178(6) -0.0021(5) -0.0004(5) 0.0001(5)

loop_
_atom_type_symbol
_atom_type_description
_atom_type_scat_dispersion_real
_atom_type_scat_dispersion_imag
_atom_type_scat_source
C C 0.0181 0.0091 'International Tables Vol C Tables 4.2.6.8 and 6.1.1.4'
H H 0.0000 0.0000 'International Tables Vol C Tables 4.2.6.8 and 6.1.1.4'
N N 0.0311 0.0180 'International Tables Vol C Tables 4.2.6.8 and 6.1.1.4'
O O 0.0492 0.0322 'International Tables Vol C Tables 4.2.6.8 and 6.1.1.4'

loop_
_geom_angle_atom_site_label_1
_geom_angle_atom_site_label_2
_geom_angle_atom_site_label_3
_geom_angle
O3 C2 O1 125.51(14)
O3 C2 C4 118.83(14)
O1 C2 C4 115.60(15)
N9 C4 C5 102.99(12)
N9 C4 C2 113.02(14)
C5 C4 C2 109.58(12)
N9 C4 H4 110.3
C5 C4 H4 110.3
C2 C4 H4 110.3
C6 C5 C7 59.90(13)
C6 C5 C4 116.75(14)
C7 C5 C4 108.20(13)
C6 C5 H5 119.1
C7 C5 H5 119.1
C4 C5 H5 119.1
C5 C6 C7 60.40(12)
C5 C6 H6A 117.7
C7 C6 H6A 117.7
C5 C6 H6B 117.7
C7 C6 H6B 117.7
H6A C6 H6B 114.9
C6 C7 C8 116.35(16)
C6 C7 C5 59.70(11)
C8 C7 C5 107.38(14)
C6 C7 H7 119.5
C8 C7 H7 119.5
C5 C7 H7 119.5
N9 C8 C7 103.63(13)
N9 C8 H8A 111.0
C7 C8 H8A 111.0
N9 C8 H8B 111.0
C7 C8 H8B 111.0
H8A C8 H8B 109.0
C10 N9 C4 118.57(12)
C10 N9 C8 124.31(13)
C4 N9 C8 111.89(12)
O11 C10 O12 125.93(14)
O11 C10 N9 123.88(14)
O12 C10 N9 110.15(13)
C10 O12 C13 120.34(12)
O12 C13 C15 109.81(15)
O12 C13 C14 110.43(14)
C15 C13 C14 112.89(15)
O12 C13 C16 102.26(13)
C15 C13 C16 110.68(15)
C14 C13 C16 110.26(16)
C13 C14 H14A 109.5
C13 C14 H14B 109.5
H14A C14 H14B 109.5
C13 C14 H14C 109.5
H14A C14 H14C 109.5
H14B C14 H14C 109.5
C13 C15 H15A 109.5
C13 C15 H15B 109.5
H15A C15 H15B 109.5
C13 C15 H15C 109.5
H15A C15 H15C 109.5
H15B C15 H15C 109.5
C13 C16 H16A 109.5
C13 C16 H16B 109.5
H16A C16 H16B 109.5
C13 C16 H16C 109.5
H16A C16 H16C 109.5
H16B C16 H16C 109.5
C22 C17 C18 120.54(16)
C22 C17 H17 119.7
C18 C17 H17 119.7
C19 C18 C17 119.77(17)
C19 C18 H18 120.1
C17 C18 H18 120.1
C20 C19 C18 120.07(15)
C20 C19 H19 120.0
C18 C19 H19 120.0
C19 C20 C21 120.02(16)
C19 C20 H20 120.0
C21 C20 H20 120.0
C20 C21 C22 120.77(16)
C20 C21 H21 119.6
C22 C21 H21 119.6
C17 C22 C21 118.82(15)
C17 C22 C23 122.70(14)
C21 C22 C23 118.46(14)
N26 C23 C24 107.34(13)
N26 C23 C22 110.26(13)
C24 C23 C22 115.44(13)
N26 C23 H23 107.8
C24 C23 H23 107.8
C22 C23 H23 107.9
O25 C24 C23 110.85(13)
O25 C24 H24A 109.5
C23 C24 H24A 109.5
O25 C24 H24B 109.5
C23 C24 H24B 109.5
H24A C24 H24B 108.1
C24 O25 H25 109.5
C23 N26 H26A 109.5
C23 N26 H26B 109.5
H26A N26 H26B 109.5
C23 N26 H26C 109.5
H26A N26 H26C 109.5
H26B N26 H26C 109.5

loop_
_geom_bond_atom_site_label_1
_geom_bond_atom_site_label_2
_geom_bond_distance
O1 C2 1.276(2)
C2 O3 1.245(2)
C2 C4 1.536(2)
C4 N9 1.458(2)
C4 C5 1.517(2)
C4 H4 1.0000
C5 C6 1.498(2)
C5 C7 1.509(2)
C5 H5 1.0000
C6 C7 1.501(3)
C6 H6A 0.9900
C6 H6B 0.9900
C7 C8 1.504(2)
C7 H7 1.0000
C8 N9 1.477(2)
C8 H8A 0.9900
C8 H8B 0.9900
N9 C10 1.356(2)
C10 O11 1.218(2)
C10 O12 1.354(2)
O12 C13 1.470(2)
C13 C15 1.520(2)
C13 C14 1.521(3)
C13 C16 1.523(2)
C14 H14A 0.9800
C14 H14B 0.9800
C14 H14C 0.9800
C15 H15A 0.9800
C15 H15B 0.9800
C15 H15C 0.9800
C16 H16A 0.9800
C16 H16B 0.9800
C16 H16C 0.9800
C17 C22 1.390(2)
C17 C18 1.399(3)
C17 H17 0.9500
C18 C19 1.388(3)
C18 H18 0.9500
C19 C20 1.383(3)
C19 H19 0.9500
C20 C21 1.389(2)
C20 H20 0.9500
C21 C22 1.394(2)
C21 H21 0.9500
C22 C23 1.523(2)
C23 N26 1.502(2)
C23 C24 1.520(2)
C23 H23 1.0000
C24 O25 1.421(2)
C24 H24A 0.9900
C24 H24B 0.9900
O25 H25 0.8400
N26 H26A 0.9100
N26 H26B 0.9100
N26 H26C 0.9100

loop_
_geom_hbond_atom_site_label_D
_geom_hbond_atom_site_label_H
_geom_hbond_atom_site_label_A
_geom_hbond_distance_DH
_geom_hbond_distance_HA
_geom_hbond_distance_DA
_geom_hbond_angle_DHA
_geom_hbond_site_symmetry_A
O25 H25 O1 0.84 1.89 2.687(2) 157.2 4
N26 H26A O1 0.91 1.85 2.746(3) 167.1 .
N26 H26B O3 0.91 1.82 2.715(2) 165.4 1_655
N26 H26C O25 0.91 2.11 2.776(2) 129.3 4

loop_
_geom_torsion_atom_site_label_1
_geom_torsion_atom_site_label_2
_geom_torsion_atom_site_label_3
_geom_torsion_atom_site_label_4
_geom_torsion
O3 C2 C4 N9 14.6(2)
O1 C2 C4 N9 -168.03(13)
O3 C2 C4 C5 -99.62(16)
O1 C2 C4 C5 77.74(16)
N9 C4 C5 C6 50.62(18)
C2 C4 C5 C6 171.15(13)
N9 C4 C5 C7 -14.20(16)
C2 C4 C5 C7 106.33(16)
C4 C5 C6 C7 -96.44(16)
C5 C6 C7 C8 95.54(17)
C4 C5 C7 C6 110.92(15)
C6 C5 C7 C8 -110.84(16)
C4 C5 C7 C8 0.08(18)
C6 C7 C8 N9 -50.29(18)
C5 C7 C8 N9 13.93(17)
C5 C4 N9 C10 179.87(13)
C2 C4 N9 C10 61.73(18)
C5 C4 N9 C8 24.31(17)
C2 C4 N9 C8 -93.83(15)
C7 C8 N9 C10 -178.39(14)
C7 C8 N9 C4 -24.49(17)
C4 N9 C10 O11 16.4(2)
C8 N9 C10 O11 168.69(14)
C4 N9 C10 O12 -165.95(12)
C8 N9 C10 O12 -13.65(19)
O11 C10 O12 C13 -0.3(2)
N9 C10 O12 C13 -177.86(12)
C10 O12 C13 C15 62.92(18)
C10 O12 C13 C14 -62.21(18)
C10 O12 C13 C16 -179.53(13)
C22 C17 C18 C19 -0.2(2)
C17 C18 C19 C20 0.8(3)
C18 C19 C20 C21 -0.3(2)
C19 C20 C21 C22 -0.9(2)
C18 C17 C22 C21 -0.9(2)
C18 C17 C22 C23 177.51(14)
C20 C21 C22 C17 1.4(2)
C20 C21 C22 C23 -177.05(13)
C17 C22 C23 N26 -107.88(16)
C21 C22 C23 N26 70.51(17)
C17 C22 C23 C24 14.0(2)
C21 C22 C23 C24 -167.66(13)
N26 C23 C24 O25 -47.23(16)
C22 C23 C24 O25 -170.61(12)
